data_1565219
loop_
_publ_author_name
'Kuriakose, Daly'
'Prathapachandra Kurup, M.R.'

_publ_section_title
;
 Supramolecular frameworks formed via hydrogen bonding and non-covalent
 interactions and interaction energy calculations of solvent coordinated
 cis-dioxomolybdenum(VI) complexes derived from ONO donor aroylhydrazone:
 Cytotoxicity studies
;
_journal_name_full 'Inorganica Chimica Acta'
_journal_page_first 119472
_journal_paper_doi 10.1016/j.ica.2020.119472
_journal_volume 505
_journal_year 2020
_chemical_formula_moiety 'C20 H15 I2 Mo N3 O5'
_chemical_formula_sum 'C20 H15 I2 Mo N3 O5'
_chemical_formula_weight 727.09
_space_group_crystal_system triclinic
_space_group_IT_number 2
_space_group_name_Hall '-P 1'
_space_group_name_H-M_alt 'P -1'
_atom_sites_solution_hydrogens geom
_audit_creation_method SHELXL-2018/1
_cell_angle_alpha 109.254(6)
_cell_angle_beta 90.143(6)
_cell_angle_gamma 95.456(5)
_cell_formula_units_Z 2
_cell_length_a 8.4256(10)
_cell_length_b 11.4374(14)
_cell_length_c 12.3960(16)
_cell_measurement_reflns_used 7580
_cell_measurement_temperature 296(2)
_cell_measurement_theta_max 28.419
_cell_measurement_theta_min 2.927
_cell_volume 1121.9(2)
_computing_structure_refinement 'SHELXL-2018/1 (Sheldrick, 2018)'
_diffrn_ambient_temperature 296(2)
_diffrn_measured_fraction_theta_full 0.978
_diffrn_measured_fraction_theta_max 0.963
_diffrn_measurement_device_type 'Bruker axs kappa apex2 CCD Diffractometer'
_diffrn_measurement_method '\w and \f scan'
_diffrn_radiation_type MoK\a
_diffrn_radiation_wavelength 0.71073
_diffrn_reflns_av_unetI/netI 0.0550
_diffrn_reflns_Laue_measured_fraction_full 0.978
_diffrn_reflns_Laue_measured_fraction_max 0.963
_diffrn_reflns_limit_h_max 10
_diffrn_reflns_limit_h_min -11
_diffrn_reflns_limit_k_max 15
_diffrn_reflns_limit_k_min -15
_diffrn_reflns_limit_l_max 16
_diffrn_reflns_limit_l_min -16
_diffrn_reflns_number 5629
_diffrn_reflns_point_group_measured_fraction_full 0.978
_diffrn_reflns_point_group_measured_fraction_max 0.963
_diffrn_reflns_theta_full 25.242
_diffrn_reflns_theta_max 28.419
_diffrn_reflns_theta_min 2.927
_diffrn_source 'fine-focus sealed tube'
_exptl_absorpt_coefficient_mu 3.373
_exptl_absorpt_correction_type multi-scan
_exptl_absorpt_process_details SADABS
_exptl_crystal_colour orange
_exptl_crystal_density_diffrn 2.152
_exptl_crystal_density_method 'not measured'
_exptl_crystal_description block
_exptl_crystal_F_000 688
_exptl_crystal_size_max 0.600
_exptl_crystal_size_mid 0.300
_exptl_crystal_size_min 0.200
_exptl_transmission_factor_max 0.509
_exptl_transmission_factor_min 0.309
_refine_diff_density_max 1.322
_refine_diff_density_min -1.818
_refine_diff_density_rms 0.169
_refine_ls_extinction_coef .
_refine_ls_extinction_method none
_refine_ls_goodness_of_fit_ref 1.077
_refine_ls_hydrogen_treatment constr
_refine_ls_matrix_type full
_refine_ls_number_parameters 284
_refine_ls_number_reflns 8894
_refine_ls_number_restraints 0
_refine_ls_restrained_S_all 1.077
_refine_ls_R_factor_all 0.0467
_refine_ls_R_factor_gt 0.0392
_refine_ls_shift/su_max 0.004
_refine_ls_shift/su_mean 0.000
_refine_ls_structure_factor_coef Fsqd
_refine_ls_weighting_details 'w=1/[\s^2^(Fo^2^)+(0.0238P)^2^+4.4227P] where P=(Fo^2^+2Fc^2^)/3'
_refine_ls_weighting_scheme calc
_refine_ls_wR_factor_gt 0.1067
_refine_ls_wR_factor_ref 0.1109
_reflns_Friedel_coverage 0.000
_reflns_Friedel_fraction_full .
_reflns_Friedel_fraction_max .
_reflns_number_gt 7580
_reflns_number_total 5629
_reflns_threshold_expression 'I > 2\s(I)'
_cod_data_source_file 3.cif
_cod_data_source_block 3
_cod_database_code 1565219
_shelx_shelxl_version_number 2018/1
_shelx_space_group_comment
;
The symmetry employed for this shelxl refinement is uniquely defined
by the following loop, which should always be used as a source of
symmetry information in preference to the above space-group names.
They are only intended as comments.
;
_shelx_estimated_absorpt_t_min 0.237
_shelx_estimated_absorpt_t_max 0.552

loop_
_space_group_symop_operation_xyz
'x, y, z'
'-x, -y, -z'

loop_
_atom_site_label
_atom_site_type_symbol
_atom_site_fract_x
_atom_site_fract_y
_atom_site_fract_z
_atom_site_U_iso_or_equiv
_atom_site_adp_type
_atom_site_occupancy
_atom_site_site_symmetry_order
_atom_site_calc_flag
_atom_site_refinement_flags_posn
_atom_site_refinement_flags_adp
_atom_site_refinement_flags_occupancy
_atom_site_disorder_assembly
_atom_site_disorder_group
C1 C 0.4218(4) 0.6665(3) 0.2559(3) 0.0299(9) Uani 1 1 d . . . . .
C2 C 0.5085(4) 0.7633(3) 0.3402(3) 0.0324(9) Uani 1 1 d . . . . .
C3 C 0.5706(4) 0.8708(3) 0.3187(3) 0.0374(10) Uani 1 1 d . . . . .
H3 H 0.630938 0.934146 0.375024 0.045 Uiso 1 1 calc R U . . .
C4 C 0.5418(5) 0.8823(3) 0.2130(3) 0.0364(10) Uani 1 1 d . . . . .
C5 C 0.4503(4) 0.7893(3) 0.1303(3) 0.0346(9) Uani 1 1 d . . . . .
H5 H 0.429094 0.799075 0.060259 0.042 Uiso 1 1 calc R U . . .
C6 C 0.3887(4) 0.6801(3) 0.1500(3) 0.0252(8) Uani 1 1 d . . . . .
C7 C 0.2889(4) 0.5903(3) 0.0608(3) 0.0306(9) Uani 1 1 d . . . . .
H7 H 0.254170 0.612618 -0.000366 0.037 Uiso 1 1 calc R U . . .
C8 C 0.1268(4) 0.2910(3) -0.0183(3) 0.0292(9) Uani 1 1 d . . . . .
C9 C 0.0249(4) 0.1900(3) -0.1031(3) 0.0293(8) Uani 1 1 d . . . . .
C10 C 0.0061(4) 0.1872(3) -0.2145(3) 0.0321(9) Uani 1 1 d . . . . .
H10 H 0.059510 0.248869 -0.238361 0.039 Uiso 1 1 calc R U . . .
C11 C -0.0922(5) 0.0929(3) -0.2901(3) 0.0408(11) Uani 1 1 d . . . . .
C12 C -0.1725(5) 0.0010(3) -0.2530(3) 0.0443(11) Uani 1 1 d . . . . .
H12 H -0.237481 -0.063827 -0.304400 0.053 Uiso 1 1 calc R U . . .
C13 C -0.1560(5) 0.0059(3) -0.1416(3) 0.0426(11) Uani 1 1 d . . . . .
H13 H -0.211321 -0.054658 -0.117289 0.051 Uiso 1 1 calc R U . . .
C14 C -0.0585(4) 0.0997(3) -0.0660(3) 0.0369(9) Uani 1 1 d . . . . .
H14 H -0.047787 0.103368 0.009736 0.044 Uiso 1 1 calc R U . . .
C15 C -0.0531(7) 0.1720(4) -0.4437(4) 0.0671(16) Uani 1 1 d . . . . .
H15A H 0.060543 0.181278 -0.431364 0.101 Uiso 1 1 calc R U . . .
H15B H -0.094862 0.249328 -0.403824 0.101 Uiso 1 1 calc R U . . .
H15C H -0.078339 0.149205 -0.524050 0.101 Uiso 1 1 calc R U . . .
C16 C -0.0375(5) 0.4912(3) 0.2360(3) 0.0418(10) Uani 1 1 d . . . . .
H16 H -0.004217 0.531801 0.184928 0.050 Uiso 1 1 calc R U . . .
C17 C -0.1872(5) 0.5043(4) 0.2759(4) 0.0556(12) Uani 1 1 d . . . . .
H17 H -0.253453 0.551973 0.251623 0.067 Uiso 1 1 calc R U . . .
C18 C -0.2395(5) 0.4472(4) 0.3518(4) 0.0581(13) Uani 1 1 d . . . . .
H18 H -0.340794 0.455535 0.381307 0.070 Uiso 1 1 calc R U . . .
C19 C -0.1379(6) 0.3777(4) 0.3824(4) 0.0900(14) Uani 1 1 d . . . . .
H19 H -0.169549 0.336704 0.433481 0.108 Uiso 1 1 calc R U . . .
C20 C 0.0096(6) 0.3676(4) 0.3389(4) 0.0816(13) Uani 1 1 d . . . . .
H20 H 0.076145 0.318903 0.361594 0.098 Uiso 1 1 calc R U . . .
N1 N 0.2457(3) 0.4792(2) 0.0630(2) 0.0283(7) Uani 1 1 d . . . . .
N2 N 0.1500(3) 0.4012(2) -0.0290(2) 0.0296(7) Uani 1 1 d . . . . .
N3 N 0.0649(3) 0.4234(2) 0.2655(3) 0.0348(8) Uani 1 1 d . . . . .
O1 O 0.3630(3) 0.56451(19) 0.28169(19) 0.0336(6) Uani 1 1 d . . . . .
O2 O 0.1883(3) 0.26306(19) 0.06840(19) 0.0349(6) Uani 1 1 d . . . . .
O3 O -0.1216(4) 0.0787(3) -0.4027(2) 0.0602(10) Uani 1 1 d . . . . .
O4 O 0.3363(3) 0.3122(2) 0.2840(2) 0.0401(7) Uani 1 1 d . . . . .
O5 O 0.5054(3) 0.3762(3) 0.1252(2) 0.0483(8) Uani 1 1 d . . . . .
Mo1 Mo 0.32803(4) 0.39052(3) 0.18926(2) 0.02776(7) Uani 1 1 d . . . . .
I1 I 0.54667(3) 0.74595(2) 0.50086(2) 0.04686(7) Uani 1 1 d . . . . .
I2 I 0.63720(4) 1.04308(2) 0.18158(2) 0.05414(8) Uani 1 1 d . . . . .

loop_
_atom_site_aniso_label
_atom_site_aniso_U_11
_atom_site_aniso_U_22
_atom_site_aniso_U_33
_atom_site_aniso_U_23
_atom_site_aniso_U_13
_atom_site_aniso_U_12
C1 0.0277(17) 0.0326(15) 0.0254(14) 0.0066(11) 0.0006(14) -0.0064(13)
C2 0.0347(19) 0.0305(15) 0.0249(15) 0.0014(12) 0.0006(15) -0.0030(15)
C3 0.039(2) 0.0298(16) 0.0352(18) 0.0020(13) 0.0029(17) -0.0072(15)
C4 0.039(2) 0.0247(15) 0.0392(18) 0.0031(13) 0.0042(17) -0.0004(15)
C5 0.042(2) 0.0288(14) 0.0325(16) 0.0106(11) 0.0006(16) -0.0013(14)
C6 0.0340(18) 0.0169(12) 0.0212(13) 0.0021(10) 0.0041(13) 0.0004(12)
C7 0.0339(18) 0.0345(15) 0.0237(14) 0.0106(11) 0.0017(14) 0.0015(14)
C8 0.0306(17) 0.0277(14) 0.0258(15) 0.0047(11) -0.0052(14) 0.0011(13)
C9 0.0308(17) 0.0194(12) 0.0361(16) 0.0084(10) -0.0076(14) -0.0012(12)
C10 0.0371(19) 0.0230(14) 0.0323(16) 0.0045(11) -0.0031(15) 0.0009(14)
C11 0.044(2) 0.0414(18) 0.0322(18) 0.0065(14) -0.0090(17) 0.0020(17)
C12 0.045(2) 0.0298(17) 0.048(2) 0.0031(15) -0.0149(19) -0.0085(16)
C13 0.050(2) 0.0260(15) 0.048(2) 0.0074(14) -0.0004(19) 0.0015(16)
C14 0.042(2) 0.0326(14) 0.0367(16) 0.0152(11) -0.0095(16) -0.0081(14)
C15 0.099(4) 0.061(2) 0.040(2) 0.0174(17) -0.015(3) -0.002(3)
C16 0.049(2) 0.0402(15) 0.0441(17) 0.0236(12) -0.0018(17) 0.0071(16)
C17 0.040(2) 0.067(2) 0.075(2) 0.0433(15) 0.002(2) 0.0077(18)
C18 0.032(2) 0.075(2) 0.078(3) 0.0386(18) 0.012(2) 0.0064(19)
C19 0.056(3) 0.121(2) 0.143(3) 0.1067(16) 0.047(2) 0.026(2)
C20 0.056(3) 0.108(2) 0.128(3) 0.0969(14) 0.022(2) 0.026(2)
N1 0.0327(15) 0.0252(11) 0.0235(12) 0.0051(9) -0.0051(12) -0.0028(11)
N2 0.0350(15) 0.0284(12) 0.0229(12) 0.0064(9) -0.0066(12) -0.0013(11)
N3 0.0292(15) 0.0333(12) 0.0452(15) 0.0181(10) -0.0003(13) 0.0011(12)
O1 0.0463(14) 0.0293(10) 0.0218(10) 0.0078(7) -0.0031(10) -0.0096(10)
O2 0.0464(14) 0.0263(10) 0.0317(11) 0.0108(8) -0.0126(11) -0.0018(10)
O3 0.080(2) 0.0561(16) 0.0341(14) 0.0073(12) -0.0173(15) -0.0165(16)
O4 0.0433(14) 0.0443(11) 0.0374(12) 0.0202(8) -0.0089(11) 0.0034(11)
O5 0.0366(14) 0.0653(16) 0.0404(14) 0.0138(11) 0.0031(12) 0.0058(13)
Mo1 0.02931(14) 0.02932(12) 0.02425(12) 0.00939(9) -0.00531(11) -0.00065(11)
I1 0.05478(15) 0.05167(13) 0.02590(10) 0.00800(9) -0.00822(11) -0.01697(12)
I2 0.06736(18) 0.03383(11) 0.05769(14) 0.01498(9) 0.01146(14) -0.01179(12)

loop_
_atom_type_symbol
_atom_type_description
_atom_type_scat_dispersion_real
_atom_type_scat_dispersion_imag
_atom_type_scat_source
C C 0.0033 0.0016 'International Tables Vol C Tables 4.2.6.8 and 6.1.1.4'
H H 0.0000 0.0000 'International Tables Vol C Tables 4.2.6.8 and 6.1.1.4'
N N 0.0061 0.0033 'International Tables Vol C Tables 4.2.6.8 and 6.1.1.4'
O O 0.0106 0.0060 'International Tables Vol C Tables 4.2.6.8 and 6.1.1.4'
Mo Mo -1.6832 0.6857 'International Tables Vol C Tables 4.2.6.8 and 6.1.1.4'
I I -0.4742 1.8119 'International Tables Vol C Tables 4.2.6.8 and 6.1.1.4'

loop_
_geom_angle_atom_site_label_1
_geom_angle_atom_site_label_2
_geom_angle_atom_site_label_3
_geom_angle
_geom_angle_site_symmetry_1
_geom_angle_site_symmetry_3
O1 C1 C2 118.5(3) . .
O1 C1 C6 122.0(3) . .
C2 C1 C6 119.4(3) . .
C1 C2 C3 120.9(3) . .
C1 C2 I1 119.1(3) . .
C3 C2 I1 120.0(2) . .
C4 C3 C2 119.5(3) . .
C4 C3 H3 120.3 . .
C2 C3 H3 120.3 . .
C5 C4 C3 120.2(3) . .
C5 C4 I2 120.8(3) . .
C3 C4 I2 119.0(2) . .
C4 C5 C6 121.0(3) . .
C4 C5 H5 119.5 . .
C6 C5 H5 119.5 . .
C1 C6 C5 118.9(3) . .
C1 C6 C7 123.8(3) . .
C5 C6 C7 117.2(3) . .
N1 C7 C6 121.9(3) . .
N1 C7 H7 119.0 . .
C6 C7 H7 119.0 . .
N2 C8 O2 123.4(3) . .
N2 C8 C9 120.3(3) . .
O2 C8 C9 116.3(3) . .
C10 C9 C14 120.4(3) . .
C10 C9 C8 121.5(3) . .
C14 C9 C8 118.0(3) . .
C11 C10 C9 119.6(3) . .
C11 C10 H10 120.2 . .
C9 C10 H10 120.2 . .
O3 C11 C10 125.7(4) . .
O3 C11 C12 114.6(3) . .
C10 C11 C12 119.6(4) . .
C13 C12 C11 120.4(3) . .
C13 C12 H12 119.8 . .
C11 C12 H12 119.8 . .
C14 C13 C12 120.1(4) . .
C14 C13 H13 119.9 . .
C12 C13 H13 119.9 . .
C13 C14 C9 119.7(4) . .
C13 C14 H14 120.2 . .
C9 C14 H14 120.2 . .
O3 C15 H15A 109.5 . .
O3 C15 H15B 109.5 . .
H15A C15 H15B 109.5 . .
O3 C15 H15C 109.5 . .
H15A C15 H15C 109.5 . .
H15B C15 H15C 109.5 . .
N3 C16 C17 124.1(4) . .
N3 C16 H16 118.0 . .
C17 C16 H16 118.0 . .
C16 C17 C18 119.6(4) . .
C16 C17 H17 120.2 . .
C18 C17 H17 120.2 . .
C19 C18 C17 117.2(4) . .
C19 C18 H18 121.4 . .
C17 C18 H18 121.4 . .
C18 C19 C20 120.4(5) . .
C18 C19 H19 119.8 . .
C20 C19 H19 119.8 . .
N3 C20 C19 123.8(5) . .
N3 C20 H20 118.1 . .
C19 C20 H20 118.1 . .
C7 N1 N2 116.2(3) . .
C7 N1 Mo1 127.6(2) . .
N2 N1 Mo1 115.87(19) . .
C8 N2 N1 108.7(3) . .
C20 N3 C16 114.9(4) . .
C20 N3 Mo1 120.2(3) . .
C16 N3 Mo1 124.9(3) . .
C1 O1 Mo1 131.53(19) . .
C8 O2 Mo1 120.58(19) . .
C11 O3 C15 117.7(3) . .
O5 Mo1 O4 104.70(14) . .
O5 Mo1 O1 98.70(12) . .
O4 Mo1 O1 104.73(10) . .
O5 Mo1 O2 100.27(11) . .
O4 Mo1 O2 98.51(10) . .
O1 Mo1 O2 145.02(11) . .
O5 Mo1 N1 88.92(13) . .
O4 Mo1 N1 164.53(11) . .
O1 Mo1 N1 79.88(9) . .
O2 Mo1 N1 71.40(9) . .
O5 Mo1 N3 173.19(13) . .
O4 Mo1 N3 82.09(12) . .
O1 Mo1 N3 79.80(10) . .
O2 Mo1 N3 77.90(10) . .
N1 Mo1 N3 84.27(10) . .

loop_
_geom_bond_atom_site_label_1
_geom_bond_atom_site_label_2
_geom_bond_distance
_geom_bond_site_symmetry_2
C1 O1 1.358(4) .
C1 C2 1.390(4) .
C1 C6 1.402(5) .
C2 C3 1.398(5) .
C2 I1 2.092(4) .
C3 C4 1.383(5) .
C3 H3 0.9300 .
C4 C5 1.377(5) .
C4 I2 2.091(4) .
C5 C6 1.404(4) .
C5 H5 0.9300 .
C6 C7 1.438(4) .
C7 N1 1.298(4) .
C7 H7 0.9300 .
C8 N2 1.307(4) .
C8 O2 1.335(4) .
C8 C9 1.477(4) .
C9 C10 1.379(5) .
C9 C14 1.396(5) .
C10 C11 1.373(5) .
C10 H10 0.9300 .
C11 O3 1.370(5) .
C11 C12 1.399(6) .
C12 C13 1.370(6) .
C12 H12 0.9300 .
C13 C14 1.367(5) .
C13 H13 0.9300 .
C14 H14 0.9300 .
C15 O3 1.405(5) .
C15 H15A 0.9600 .
C15 H15B 0.9600 .
C15 H15C 0.9600 .
C16 N3 1.339(5) .
C16 C17 1.359(6) .
C16 H16 0.9300 .
C17 C18 1.364(6) .
C17 H17 0.9300 .
C18 C19 1.354(7) .
C18 H18 0.9300 .
C19 C20 1.356(7) .
C19 H19 0.9300 .
C20 N3 1.335(6) .
C20 H20 0.9300 .
N1 N2 1.390(3) .
N1 Mo1 2.266(3) .
N3 Mo1 2.426(3) .
O1 Mo1 1.935(2) .
O2 Mo1 1.995(2) .
O4 Mo1 1.701(3) .
O5 Mo1 1.691(3) .

loop_
_geom_hbond_atom_site_label_D
_geom_hbond_atom_site_label_H
_geom_hbond_atom_site_label_A
_geom_hbond_distance_DH
_geom_hbond_distance_HA
_geom_hbond_distance_DA
_geom_hbond_angle_DHA
_geom_hbond_site_symmetry_A
_geom_hbond_publ_flag
C5 H5 O5 0.93 2.60 3.153(4) 118.2 2_665 yes
C12 H12 I1 0.93 3.10 4.025(4) 171.1 1_444 yes
C16 H16 N1 0.93 2.60 3.195(5) 122.6 . yes
C16 H16 N2 0.93 2.64 3.360(5) 134.5 2_565 yes
C20 H20 O4 0.93 2.39 2.915(6) 115.3 . yes

loop_
_geom_torsion_atom_site_label_1
_geom_torsion_atom_site_label_2
_geom_torsion_atom_site_label_3
_geom_torsion_atom_site_label_4
_geom_torsion
_geom_torsion_site_symmetry_1
_geom_torsion_site_symmetry_2
_geom_torsion_site_symmetry_3
_geom_torsion_site_symmetry_4
O1 C1 C2 C3 -179.5(3) . . . .
C6 C1 C2 C3 -3.6(5) . . . .
O1 C1 C2 I1 0.9(4) . . . .
C6 C1 C2 I1 176.7(3) . . . .
C1 C2 C3 C4 1.7(6) . . . .
I1 C2 C3 C4 -178.6(3) . . . .
C2 C3 C4 C5 1.0(6) . . . .
C2 C3 C4 I2 -179.5(3) . . . .
C3 C4 C5 C6 -1.8(6) . . . .
I2 C4 C5 C6 178.7(3) . . . .
O1 C1 C6 C5 178.5(3) . . . .
C2 C1 C6 C5 2.8(5) . . . .
O1 C1 C6 C7 1.2(5) . . . .
C2 C1 C6 C7 -174.5(3) . . . .
C4 C5 C6 C1 -0.1(5) . . . .
C4 C5 C6 C7 177.4(3) . . . .
C1 C6 C7 N1 -13.2(5) . . . .
C5 C6 C7 N1 169.5(3) . . . .
N2 C8 C9 C10 27.3(5) . . . .
O2 C8 C9 C10 -154.1(3) . . . .
N2 C8 C9 C14 -149.8(3) . . . .
O2 C8 C9 C14 28.9(5) . . . .
C14 C9 C10 C11 -1.8(5) . . . .
C8 C9 C10 C11 -178.8(3) . . . .
C9 C10 C11 O3 -180.0(4) . . . .
C9 C10 C11 C12 0.3(6) . . . .
O3 C11 C12 C13 -178.6(4) . . . .
C10 C11 C12 C13 1.2(6) . . . .
C11 C12 C13 C14 -1.2(6) . . . .
C12 C13 C14 C9 -0.4(6) . . . .
C10 C9 C14 C13 1.9(5) . . . .
C8 C9 C14 C13 178.9(3) . . . .
N3 C16 C17 C18 0.7(6) . . . .
C16 C17 C18 C19 -0.9(6) . . . .
C17 C18 C19 C20 0.5(6) . . . .
C18 C19 C20 N3 0.2(7) . . . .
C6 C7 N1 N2 -179.6(3) . . . .
C6 C7 N1 Mo1 -6.4(5) . . . .
O2 C8 N2 N1 -0.2(4) . . . .
C9 C8 N2 N1 178.3(3) . . . .
C7 N1 N2 C8 175.5(3) . . . .
Mo1 N1 N2 C8 1.5(3) . . . .
C19 C20 N3 C16 -0.5(6) . . . .
C19 C20 N3 Mo1 -177.7(3) . . . .
C17 C16 N3 C20 0.0(5) . . . .
C17 C16 N3 Mo1 177.1(3) . . . .
C2 C1 O1 Mo1 -147.3(3) . . . .
C6 C1 O1 Mo1 36.9(5) . . . .
N2 C8 O2 Mo1 -1.4(5) . . . .
C9 C8 O2 Mo1 -180.0(2) . . . .
C10 C11 O3 C15 -3.8(6) . . . .
C12 C11 O3 C15 175.9(4) . . . .
